data_7226154
loop_
_publ_author_name
'Zhang, B.'
'Zhang, Y.'
'Zhang, J.'
'Yan, X.'
'Zhu, D.'

_publ_section_title
;
 Step by step crystal-to-crystal transformation from 1D
 K2Cu(C2O4)2(H2O)4(1) to 1D K2Cu(C2O4)2(H2O)2(2) and then 1D
 K2Cu(C2O4)2(3) by dehydration
;
_journal_issue 27
_journal_name_full CrystEngComm
_journal_page_first 5062
_journal_paper_doi 10.1039/C6CE00786D
_journal_volume 18
_journal_year 2016
_chemical_formula_sum 'C4 H4 Cu K2 O10'
_chemical_formula_weight 353.81
_space_group_crystal_system triclinic
_space_group_IT_number 2
_space_group_name_Hall '-P 1'
_space_group_name_H-M_alt 'P -1'
_symmetry_space_group_name_Hall '-P 1'
_symmetry_space_group_name_H-M 'P -1'
_atom_sites_solution_hydrogens difmap
_audit_creation_method SHELXL-2014/7
_audit_update_record
;
2016-05-03 deposited with the CCDC.
2016-05-24 downloaded from the CCDC.
;
_cell_angle_alpha 107.950(4)
_cell_angle_beta 99.637(4)
_cell_angle_gamma 97.637(4)
_cell_formula_units_Z 2
_cell_length_a 6.904(2)
_cell_length_b 8.660(3)
_cell_length_c 8.929(3)
_cell_measurement_reflns_used 1917
_cell_measurement_temperature 173(2)
_cell_measurement_theta_max 27.4793
_cell_measurement_theta_min 2.4539
_cell_volume 490.9(3)
_computing_cell_refinement 'CrystalClear (Rigaku Inc., 2007)'
_computing_data_collection 'CrystalClear (Rigaku Inc., 2007)'
_computing_data_reduction 'CrystalClear (Rigaku Inc., 2007)'
_computing_structure_refinement 'SHELXL-2014/7 (Sheldrick, 2014)'
_diffrn_ambient_temperature 173(2)
_diffrn_detector_area_resol_mean 28.5714
_diffrn_measured_fraction_theta_full 0.978
_diffrn_measured_fraction_theta_max 0.976
_diffrn_measurement_device
;
Saturn724+ (2x2 bin mode)
;
_diffrn_measurement_method merged.ref
_diffrn_radiation_detector CCD
_diffrn_radiation_monochromator Confocal
_diffrn_radiation_source 'Rotating Anode'
_diffrn_radiation_type MoK\a
_diffrn_radiation_wavelength 0.71073
_diffrn_reflns_av_R_equivalents 0.0316
_diffrn_reflns_av_unetI/netI 0.0328
_diffrn_reflns_Laue_measured_fraction_full 0.978
_diffrn_reflns_Laue_measured_fraction_max 0.976
_diffrn_reflns_limit_h_max 8
_diffrn_reflns_limit_h_min -8
_diffrn_reflns_limit_k_max 11
_diffrn_reflns_limit_k_min -11
_diffrn_reflns_limit_l_max 11
_diffrn_reflns_limit_l_min -11
_diffrn_reflns_number 4162
_diffrn_reflns_point_group_measured_fraction_full 0.978
_diffrn_reflns_point_group_measured_fraction_max 0.976
_diffrn_reflns_theta_full 25.242
_diffrn_reflns_theta_max 27.541
_diffrn_reflns_theta_min 3.557
_diffrn_source_current 24.0000
_diffrn_source_power 1.2000
_diffrn_source_voltage 50.0000
_exptl_absorpt_coefficient_mu 3.118
_exptl_absorpt_correction_T_max 1.0000
_exptl_absorpt_correction_T_min 0.4632
_exptl_absorpt_correction_type multi-scan
_exptl_crystal_colour blue
_exptl_crystal_density_diffrn 2.394
_exptl_crystal_description block
_exptl_crystal_F_000 350
_exptl_crystal_size_max 0.293
_exptl_crystal_size_mid 0.252
_exptl_crystal_size_min 0.198
_refine_diff_density_max 0.525
_refine_diff_density_min -0.556
_refine_diff_density_rms 0.106
_refine_ls_extinction_method none
_refine_ls_goodness_of_fit_ref 1.075
_refine_ls_hydrogen_treatment refall
_refine_ls_matrix_type full
_refine_ls_number_parameters 173
_refine_ls_number_reflns 2211
_refine_ls_number_restraints 0
_refine_ls_restrained_S_all 1.075
_refine_ls_R_factor_all 0.0290
_refine_ls_R_factor_gt 0.0283
_refine_ls_shift/su_max 0.000
_refine_ls_shift/su_mean 0.000
_refine_ls_structure_factor_coef Fsqd
_refine_ls_weighting_details 'w=1/[\s^2^(Fo^2^)+(0.0475P)^2^+0.2130P] where P=(Fo^2^+2Fc^2^)/3'
_refine_ls_weighting_scheme calc
_refine_ls_wR_factor_gt 0.0774
_refine_ls_wR_factor_ref 0.0781
_reflns_Friedel_coverage 0.000
_reflns_number_gt 2158
_reflns_number_total 2211
_reflns_threshold_expression 'I > 2\s(I)'
_cod_data_source_file c6ce00786d2.cif
_cod_data_source_block K2122
_cod_database_code 7226154
_shelx_shelxl_version_number 2014/7
_shelx_space_group_comment
;
The symmetry employed for this shelxl refinement is uniquely defined
by the following loop, which should always be used as a source of
symmetry information in preference to the above space-group names.
They are only intended as comments.
;
_shelx_estimated_absorpt_t_min 0.462
_shelx_estimated_absorpt_t_max 0.577

loop_
_space_group_symop_operation_xyz
'x, y, z'
'-x, -y, -z'

loop_
_atom_site_label
_atom_site_type_symbol
_atom_site_fract_x
_atom_site_fract_y
_atom_site_fract_z
_atom_site_U_iso_or_equiv
_atom_site_adp_type
_atom_site_occupancy
_atom_site_site_symmetry_order
_atom_site_calc_flag
_atom_site_refinement_flags_posn
_atom_site_refinement_flags_occupancy
Cu1 Cu 0.0000 0.0000 0.0000 0.01361(11) Uani 1 2 d S P
Cu2 Cu 0.5000 0.0000 0.5000 0.01372(11) Uani 1 2 d S P
K1 K 0.13059(6) 0.33461(5) 0.36231(5) 0.02060(12) Uani 1 1 d . .
K2 K 0.75877(6) 0.62533(5) 0.03717(6) 0.02195(12) Uani 1 1 d . .
O5 O -0.0728(3) -0.0169(2) 0.2514(2) 0.0257(3) Uani 1 1 d . .
H1 H -0.198(6) -0.020(4) 0.264(4) 0.054(10) Uiso 1 1 d . .
H2 H 0.007(5) -0.036(4) 0.322(4) 0.045(9) Uiso 1 1 d . .
O1 O 0.2689(2) 0.10815(16) 0.12535(17) 0.0160(3) Uani 1 1 d . .
O2 O 0.0996(2) -0.20473(16) -0.03626(17) 0.0161(3) Uani 1 1 d . .
O3 O 0.5434(2) 0.03606(18) 0.23018(19) 0.0203(3) Uani 1 1 d . .
O4 O 0.3854(2) -0.28731(17) 0.02972(17) 0.0194(3) Uani 1 1 d . .
C1 C 0.3774(3) 0.0028(2) 0.1389(2) 0.0133(3) Uani 1 1 d . .
C2 C 0.2841(3) -0.1808(2) 0.0342(2) 0.0136(3) Uani 1 1 d . .
O6 O 0.7656(2) 0.13021(17) 0.60321(17) 0.0172(3) Uani 1 1 d . .
O7 O 0.4094(2) 0.20986(17) 0.56581(18) 0.0187(3) Uani 1 1 d . .
O8 O 0.9097(2) 0.39077(18) 0.75212(19) 0.0240(3) Uani 1 1 d . .
O9 O 0.5369(2) 0.47157(18) 0.7205(2) 0.0270(3) Uani 1 1 d . .
C3 C 0.7637(3) 0.2839(2) 0.6733(2) 0.0159(4) Uani 1 1 d . .
C4 C 0.5533(3) 0.3285(2) 0.6529(2) 0.0175(4) Uani 1 1 d . .
O10 O 0.7453(2) 0.3675(2) 0.38115(19) 0.0211(3) Uani 1 1 d . .
H3 H 0.685(5) 0.421(4) 0.336(4) 0.042(9) Uiso 1 1 d . .
H4 H 0.687(5) 0.276(4) 0.345(4) 0.037(8) Uiso 1 1 d . .

loop_
_atom_site_aniso_label
_atom_site_aniso_U_11
_atom_site_aniso_U_22
_atom_site_aniso_U_33
_atom_site_aniso_U_23
_atom_site_aniso_U_13
_atom_site_aniso_U_12
Cu1 0.00998(18) 0.01015(17) 0.01788(18) 0.00278(13) -0.00113(12) 0.00251(12)
Cu2 0.01096(18) 0.01048(17) 0.01705(18) 0.00261(13) -0.00027(13) 0.00224(12)
K1 0.0202(2) 0.0164(2) 0.0218(2) 0.00267(17) 0.00206(17) 0.00431(16)
K2 0.0159(2) 0.0194(2) 0.0265(2) 0.00619(18) -0.00134(17) 0.00111(16)
O5 0.0198(8) 0.0402(9) 0.0284(8) 0.0208(7) 0.0099(6) 0.0159(7)
O1 0.0125(6) 0.0131(6) 0.0203(7) 0.0041(5) 0.0007(5) 0.0030(5)
O2 0.0146(7) 0.0117(6) 0.0193(7) 0.0036(5) -0.0004(5) 0.0031(5)
O3 0.0129(7) 0.0197(7) 0.0247(7) 0.0057(6) -0.0011(6) 0.0026(5)
O4 0.0184(7) 0.0168(6) 0.0240(7) 0.0065(6) 0.0043(6) 0.0079(5)
C1 0.0114(8) 0.0144(8) 0.0149(8) 0.0053(7) 0.0045(6) 0.0025(6)
C2 0.0161(9) 0.0131(8) 0.0132(8) 0.0058(7) 0.0041(7) 0.0036(6)
O6 0.0133(7) 0.0144(6) 0.0221(7) 0.0051(5) 0.0006(5) 0.0031(5)
O7 0.0160(7) 0.0145(7) 0.0228(7) 0.0039(6) -0.0002(6) 0.0045(5)
O8 0.0210(7) 0.0167(7) 0.0278(8) 0.0075(6) -0.0070(6) -0.0025(5)
O9 0.0295(8) 0.0142(7) 0.0295(8) 0.0000(6) -0.0045(6) 0.0090(6)
C3 0.0158(9) 0.0150(8) 0.0160(8) 0.0068(7) -0.0017(7) 0.0026(7)
C4 0.0186(9) 0.0156(9) 0.0180(9) 0.0066(7) -0.0005(7) 0.0059(7)
O10 0.0208(7) 0.0168(7) 0.0229(7) 0.0057(6) -0.0001(6) 0.0030(6)

loop_
_atom_type_symbol
_atom_type_description
_atom_type_scat_dispersion_real
_atom_type_scat_dispersion_imag
_atom_type_scat_source
C C 0.0033 0.0016 'International Tables Vol C Tables 4.2.6.8 and 6.1.1.4'
H H 0.0000 0.0000 'International Tables Vol C Tables 4.2.6.8 and 6.1.1.4'
O O 0.0106 0.0060 'International Tables Vol C Tables 4.2.6.8 and 6.1.1.4'
K K 0.2009 0.2494 'International Tables Vol C Tables 4.2.6.8 and 6.1.1.4'
Cu Cu 0.3201 1.2651 'International Tables Vol C Tables 4.2.6.8 and 6.1.1.4'

loop_
_geom_angle_atom_site_label_1
_geom_angle_atom_site_label_2
_geom_angle_atom_site_label_3
_geom_angle
_geom_angle_site_symmetry_1
_geom_angle_site_symmetry_3
O2 Cu1 O2 180 2 .
O2 Cu1 O1 85.71(6) 2 2
O2 Cu1 O1 94.29(6) . 2
O2 Cu1 O1 94.29(6) 2 .
O2 Cu1 O1 85.71(6) . .
O1 Cu1 O1 180 2 .
O2 Cu1 O5 90.10(6) 2 .
O2 Cu1 O5 89.90(6) . .
O1 Cu1 O5 94.14(6) 2 .
O1 Cu1 O5 85.86(6) . .
O2 Cu1 O5 89.90(6) 2 2
O2 Cu1 O5 90.10(6) . 2
O1 Cu1 O5 85.86(6) 2 2
O1 Cu1 O5 94.14(6) . 2
O5 Cu1 O5 180 . 2
O2 Cu1 K1 124.92(4) 2 2
O2 Cu1 K1 55.08(4) . 2
O1 Cu1 K1 53.14(4) 2 2
O1 Cu1 K1 126.86(4) . 2
O5 Cu1 K1 123.44(5) . 2
O5 Cu1 K1 56.56(5) 2 2
O2 Cu1 K1 55.08(4) 2 .
O2 Cu1 K1 124.92(4) . .
O1 Cu1 K1 126.86(4) 2 .
O1 Cu1 K1 53.14(4) . .
O5 Cu1 K1 56.56(5) . .
O5 Cu1 K1 123.44(5) 2 .
K1 Cu1 K1 180 2 .
O2 Cu1 K2 126.50(5) 2 1_445
O2 Cu1 K2 53.50(5) . 1_445
O1 Cu1 K2 59.60(4) 2 1_445
O1 Cu1 K2 120.40(4) . 1_445
O5 Cu1 K2 57.05(5) . 1_445
O5 Cu1 K2 122.95(5) 2 1_445
K1 Cu1 K2 66.42(2) 2 1_445
K1 Cu1 K2 113.58(2) . 1_445
O2 Cu1 K2 53.50(5) 2 2_665
O2 Cu1 K2 126.50(5) . 2_665
O1 Cu1 K2 120.40(4) 2 2_665
O1 Cu1 K2 59.60(4) . 2_665
O5 Cu1 K2 122.95(5) . 2_665
O5 Cu1 K2 57.05(5) 2 2_665
K1 Cu1 K2 113.58(2) 2 2_665
K1 Cu1 K2 66.42(2) . 2_665
K2 Cu1 K2 180 1_445 2_665
O6 Cu2 O6 180 2_656 .
O6 Cu2 O7 85.58(6) 2_656 2_656
O6 Cu2 O7 94.42(6) . 2_656
O6 Cu2 O7 94.42(6) 2_656 .
O6 Cu2 O7 85.58(6) . .
O7 Cu2 O7 180 2_656 .
O10 K1 O10 87.13(5) 1_455 2_666
O10 K1 O1 129.33(5) 1_455 .
O10 K1 O1 142.49(5) 2_666 .
O10 K1 O2 74.18(5) 1_455 2
O10 K1 O2 140.08(5) 2_666 2
O1 K1 O2 60.26(4) . 2
O10 K1 O8 78.23(5) 1_455 2_666
O10 K1 O8 69.87(5) 2_666 2_666
O1 K1 O8 105.36(5) . 2_666
O2 K1 O8 71.91(4) 2 2_666
O10 K1 O5 79.18(5) 1_455 .
O10 K1 O5 146.62(5) 2_666 .
O1 K1 O5 62.56(5) . .
O2 K1 O5 64.44(4) 2 .
O8 K1 O5 134.77(5) 2_666 .
O10 K1 O7 127.38(5) 1_455 .
O10 K1 O7 84.39(5) 2_666 .
O1 K1 O7 79.33(5) . .
O2 K1 O7 134.89(5) 2 .
O8 K1 O7 143.37(4) 2_666 .
O5 K1 O7 80.24(5) . .
O10 K1 O9 133.72(5) 1_455 2_666
O10 K1 O9 74.29(5) 2_666 2_666
O1 K1 O9 73.15(5) . 2_666
O2 K1 O9 93.43(5) 2 2_666
O8 K1 O9 55.69(4) 2_666 2_666
O5 K1 O9 135.69(5) . 2_666
O7 K1 O9 93.14(5) . 2_666
O10 K1 C3 91.35(5) 1_455 2_666
O10 K1 C3 54.74(5) 2_666 2_666
O1 K1 C3 108.72(5) . 2_666
O2 K1 C3 90.11(4) 2 2_666
O8 K1 C3 20.19(4) 2_666 2_666
O5 K1 C3 154.36(5) . 2_666
O7 K1 C3 123.39(4) . 2_666
O9 K1 C3 43.37(4) 2_666 2_666
O10 K1 C4 117.08(5) 1_455 2_666
O10 K1 C4 57.02(5) 2_666 2_666
O1 K1 C4 93.17(5) . 2_666
O2 K1 C4 100.55(5) 2 2_666
O8 K1 C4 43.29(4) 2_666 2_666
O5 K1 C4 155.28(5) . 2_666
O7 K1 C4 100.87(5) . 2_666
O9 K1 C4 20.39(4) 2_666 2_666
C3 K1 C4 26.05(4) 2_666 2_666
O10 K1 Cu1 95.64(4) 1_455 .
O10 K1 Cu1 170.20(4) 2_666 .
O1 K1 Cu1 33.69(3) . .
O2 K1 Cu1 33.70(3) 2 .
O8 K1 Cu1 101.44(4) 2_666 .
O5 K1 Cu1 43.11(3) . .
O7 K1 Cu1 101.19(4) . .
O9 K1 Cu1 97.20(4) 2_666 .
C3 K1 Cu1 115.69(4) 2_666 .
C4 K1 Cu1 113.63(4) 2_666 .
O10 K1 K2 110.70(4) 1_455 2_665
O10 K1 K2 112.39(4) 2_666 2_665
O1 K1 K2 52.18(3) . 2_665
O2 K1 K2 47.82(4) 2 2_665
O8 K1 K2 53.18(3) 2_666 2_665
O5 K1 K2 100.93(4) . 2_665
O7 K1 K2 120.52(4) . 2_665
O9 K1 K2 45.77(3) 2_666 2_665
C3 K1 K2 60.01(3) 2_666 2_665
C4 K1 K2 56.94(3) 2_666 2_665
Cu1 K1 K2 57.84(2) . 2_665
O8 K2 O4 141.73(5) 2_766 1_565
O8 K2 O9 141.74(5) 2_766 1_554
O4 K2 O9 73.35(5) 1_565 1_554
O8 K2 O4 89.31(4) 2_766 2_655
O4 K2 O4 95.17(4) 1_565 2_655
O9 K2 O4 68.12(5) 1_554 2_655
O8 K2 O2 74.16(5) 2_766 1_665
O4 K2 O2 126.04(5) 1_565 1_665
O9 K2 O2 97.39(5) 1_554 1_665
O4 K2 O2 131.33(4) 2_655 1_665
O8 K2 O5 75.54(5) 2_766 1_665
O4 K2 O5 85.80(5) 1_565 1_665
O9 K2 O5 134.48(5) 1_554 1_665
O4 K2 O5 155.70(5) 2_655 1_665
O2 K2 O5 63.05(4) 1_665 1_665
O8 K2 O1 125.74(4) 2_766 2_665
O4 K2 O1 70.24(4) 1_565 2_665
O9 K2 O1 71.71(5) 1_554 2_665
O4 K2 O1 139.71(5) 2_655 2_665
O2 K2 O1 56.76(4) 1_665 2_665
O5 K2 O1 63.18(5) 1_665 2_665
O8 K2 O8 88.47(5) 2_766 1_554
O4 K2 O8 127.96(4) 1_565 1_554
O9 K2 O8 54.63(5) 1_554 1_554
O4 K2 O8 66.16(4) 2_655 1_554
O2 K2 O8 67.90(4) 1_665 1_554
O5 K2 O8 130.83(5) 1_665 1_554
O1 K2 O8 92.89(5) 2_665 1_554
O8 K2 O9 89.23(5) 2_766 2_666
O4 K2 O9 59.71(4) 1_565 2_666
O9 K2 O9 106.16(5) 1_554 2_666
O4 K2 O9 63.73(4) 2_655 2_666
O2 K2 O9 156.13(4) 1_665 2_666
O5 K2 O9 96.64(5) 1_665 2_666
O1 K2 O9 127.41(4) 2_665 2_666
O8 K2 O9 129.86(4) 1_554 2_666
O8 K2 C4 124.46(5) 2_766 1_554
O4 K2 C4 87.33(5) 1_565 1_554
O9 K2 C4 18.27(4) 1_554 1_554
O4 K2 C4 53.88(4) 2_655 1_554
O2 K2 C4 98.84(5) 1_665 1_554
O5 K2 C4 150.22(5) 1_665 1_554
O1 K2 C4 87.24(5) 2_665 1_554
O8 K2 C4 41.72(4) 1_554 1_554
O9 K2 C4 104.73(5) 2_666 1_554
O8 K2 Cu1 92.99(4) 2_766 1_665
O4 K2 Cu1 94.92(4) 1_565 1_665
O9 K2 Cu1 99.12(4) 1_554 1_665
O4 K2 Cu1 160.57(3) 2_655 1_665
O2 K2 Cu1 32.73(3) 1_665 1_665
O5 K2 Cu1 41.95(4) 1_665 1_665
O1 K2 Cu1 32.81(3) 2_665 1_665
O8 K2 Cu1 94.60(3) 1_554 1_665
O9 K2 Cu1 135.54(3) 2_666 1_665
C4 K2 Cu1 110.16(4) 1_554 1_665
O8 K2 K2 124.77(4) 2_766 2_665
O4 K2 K2 47.89(4) 1_565 2_665
O9 K2 K2 60.72(4) 1_554 2_665
O4 K2 K2 47.28(3) 2_655 2_665
O2 K2 K2 157.81(4) 1_665 2_665
O5 K2 K2 128.67(4) 1_665 2_665
O1 K2 K2 108.59(3) 2_665 2_665
O8 K2 K2 98.78(3) 1_554 2_665
O9 K2 K2 45.44(3) 2_666 2_665
C4 K2 K2 61.74(4) 1_554 2_665
Cu1 K2 K2 139.97(2) 1_665 2_665
Cu1 O5 K1 80.34(5) . .
Cu1 O5 K2 81.00(5) . 1_445
K1 O5 K2 161.27(6) . 1_445
Cu1 O5 H1 119(2) . .
K1 O5 H1 108(2) . .
K2 O5 H1 82(2) 1_445 .
Cu1 O5 H2 124(2) . .
K1 O5 H2 92(2) . .
K2 O5 H2 98(2) 1_445 .
H1 O5 H2 116(3) . .
C1 O1 Cu1 111.43(12) . .
C1 O1 K1 129.70(12) . .
Cu1 O1 K1 93.17(6) . .
C1 O1 K2 139.21(12) . 2_665
Cu1 O1 K2 87.58(5) . 2_665
K1 O1 K2 82.11(4) . 2_665
C2 O2 Cu1 112.38(12) . .
C2 O2 K1 136.43(12) . 2
Cu1 O2 K1 91.22(5) . 2
C2 O2 K2 126.98(11) . 1_445
Cu1 O2 K2 93.77(6) . 1_445
K1 O2 K2 84.74(4) 2 1_445
C2 O4 K2 148.62(13) . 1_545
C2 O4 K2 126.34(12) . 2_655
K2 O4 K2 84.83(4) 1_545 2_655
O3 C1 O1 124.87(17) . .
O3 C1 C2 119.39(17) . .
O1 C1 C2 115.71(16) . .
O4 C2 O2 126.24(17) . .
O4 C2 C1 119.59(17) . .
O2 C2 C1 114.12(16) . .
C3 O6 Cu2 112.36(12) . .
C4 O7 Cu2 111.48(13) . .
C4 O7 K1 108.94(11) . .
Cu2 O7 K1 126.99(7) . .
C3 O8 K2 129.75(12) . 2_766
C3 O8 K1 104.79(12) . 2_666
K2 O8 K1 124.93(5) 2_766 2_666
C3 O8 K2 105.14(13) . 1_556
K2 O8 K2 91.54(5) 2_766 1_556
K1 O8 K2 79.64(4) 2_666 1_556
C4 O9 K2 116.34(13) . 1_556
C4 O9 K1 101.67(13) . 2_666
K2 O9 K1 84.11(5) 1_556 2_666
C4 O9 K2 95.45(13) . 2_666
K2 O9 K2 73.84(5) 1_556 2_666
K1 O9 K2 156.49(5) 2_666 2_666
O8 C3 O6 125.55(18) . .
O8 C3 C4 119.85(17) . .
O6 C3 C4 114.60(16) . .
O8 C3 K1 55.02(10) . 2_666
O6 C3 K1 142.46(13) . 2_666
C4 C3 K1 78.60(10) . 2_666
O9 C4 O7 125.42(18) . .
O9 C4 C3 118.90(17) . .
O7 C4 C3 115.68(16) . .
O9 C4 K1 57.95(11) . 2_666
O7 C4 K1 141.75(13) . 2_666
C3 C4 K1 75.36(10) . 2_666
O9 C4 K2 45.40(10) . 1_556
O7 C4 K2 146.29(14) . 1_556
C3 C4 K2 83.09(10) . 1_556
K1 C4 K2 67.57(4) 2_666 1_556
K1 O10 K1 92.87(5) 1_655 2_666
K1 O10 H3 122(2) 1_655 .
K1 O10 H3 85(2) 2_666 .
K1 O10 H4 103(2) 1_655 .
K1 O10 H4 150(2) 2_666 .
H3 O10 H4 107(3) . .

loop_
_geom_bond_atom_site_label_1
_geom_bond_atom_site_label_2
_geom_bond_distance
_geom_bond_site_symmetry_2
Cu1 O2 1.9406(14) 2
Cu1 O2 1.9406(14) .
Cu1 O1 1.9423(14) 2
Cu1 O1 1.9423(14) .
Cu1 O5 2.4238(18) .
Cu1 O5 2.4238(18) 2
Cu1 K1 3.4965(10) 2
Cu1 K1 3.4965(10) .
Cu1 K2 3.5811(11) 1_445
Cu1 K2 3.5811(11) 2_665
Cu2 O6 1.9305(15) 2_656
Cu2 O6 1.9305(15) .
Cu2 O7 1.9512(15) 2_656
Cu2 O7 1.9512(15) .
K1 O10 2.7396(18) 1_455
K1 O10 2.7840(18) 2_666
K1 O1 2.8019(16) .
K1 O2 2.8675(17) 2
K1 O8 2.8907(17) 2_666
K1 O5 2.960(2) .
K1 O7 2.9605(16) .
K1 O9 2.9910(19) 2_666
K1 C3 3.411(2) 2_666
K1 C4 3.456(2) 2_666
K1 K2 3.8768(13) 2_665
K2 O8 2.7570(16) 2_766
K2 O4 2.7773(16) 1_565
K2 O9 2.7928(18) 1_554
K2 O4 2.8045(17) 2_655
K2 O2 2.8850(16) 1_665
K2 O5 3.042(2) 1_665
K2 O1 3.0916(16) 2_665
K2 O8 3.1551(18) 1_554
K2 O9 3.419(2) 2_666
K2 C4 3.515(2) 1_554
K2 Cu1 3.5811(11) 1_665
K2 K2 3.7651(13) 2_665
O5 K2 3.042(2) 1_445
O5 H1 0.89(4) .
O5 H2 0.83(4) .
O1 C1 1.275(2) .
O1 K2 3.0916(16) 2_665
O2 C2 1.281(2) .
O2 K1 2.8675(17) 2
O2 K2 2.8850(16) 1_445
O3 C1 1.231(2) .
O4 C2 1.225(2) .
O4 K2 2.7773(16) 1_545
O4 K2 2.8046(17) 2_655
C1 C2 1.558(2) .
O6 C3 1.287(2) .
O7 C4 1.275(2) .
O8 C3 1.218(2) .
O8 K2 2.7570(16) 2_766
O8 K1 2.8907(17) 2_666
O8 K2 3.1551(18) 1_556
O9 C4 1.229(2) .
O9 K2 2.7928(18) 1_556
O9 K1 2.9910(19) 2_666
O9 K2 3.419(2) 2_666
C3 C4 1.548(3) .
C3 K1 3.411(2) 2_666
C4 K1 3.456(2) 2_666
C4 K2 3.515(2) 1_556
O10 K1 2.7396(18) 1_655
O10 K1 2.7840(18) 2_666
O10 H3 0.81(4) .
O10 H4 0.78(3) .

loop_
_geom_hbond_atom_site_label_D
_geom_hbond_atom_site_label_H
_geom_hbond_atom_site_label_A
_geom_hbond_distance_DH
_geom_hbond_distance_HA
_geom_hbond_distance_DA
_geom_hbond_angle_DHA
_geom_hbond_site_symmetry_A
O5 H1 O3 0.89(4) 1.92(5) 2.734(2) 153(3) 1_455
O5 H2 O6 0.83(4) 1.98(4) 2.750(2) 154(3) 2_656
O5 H1 O3 0.89(4) 1.92(5) 2.734(2) 153(3) 1_455
O5 H2 O6 0.83(4) 1.98(4) 2.750(2) 154(3) 2_656
O10 H3 O9 0.81(4) 1.97(4) 2.734(2) 156(3) 2_666
O10 H4 O3 0.78(3) 2.04(3) 2.814(2) 174(3) .
